data_7240036
loop_
_publ_author_name
'Liu, Guocheng'
'Liang, Shuang'
'Li, Qiaomin'
'Guo, Jiao'
'Xu, Na'
'Wang, Xiuli'
'Li, Yan'
'Chen, Baokuan'

_publ_section_title
;
 Metal/N-donor-induced versatile structures and properties of seven 0D
 \\rightarrow 3D complexes based on dpq/dppz and O-bridged tricarboxylate:
 fluorescence and electrochemical behaviors
;
_journal_issue 7
_journal_name_full CrystEngComm
_journal_page_first 1209
_journal_page_last 1219
_journal_paper_doi 10.1039/C9CE01878F
_journal_volume 22
_journal_year 2020
_chemical_formula_moiety 'C84 H50 N12 Ni3 O17'
_chemical_formula_sum 'C84 H50 N12 Ni3 O17'
_chemical_formula_weight 1675.43
_space_group_crystal_system monoclinic
_space_group_IT_number 14
_space_group_name_Hall '-P 2ybc'
_space_group_name_H-M_alt 'P 1 21/c 1'
_atom_sites_solution_hydrogens mixed
_audit_creation_method SHELXL-2014/7
_audit_update_record
;
2019-11-04 deposited with the CCDC.	2020-01-06 downloaded from the CCDC.
;
_cell_angle_alpha 90
_cell_angle_beta 111.776(1)
_cell_angle_gamma 90
_cell_formula_units_Z 4
_cell_length_a 15.7534(8)
_cell_length_b 32.9347(16)
_cell_length_c 15.7929(8)
_cell_measurement_reflns_used 3443
_cell_measurement_temperature 293(2)
_cell_measurement_theta_max 21.5172
_cell_measurement_theta_min 2.3173
_cell_volume 7609.2(7)
_computing_cell_refinement 'SAINT (Bruker, 2007)'
_computing_data_collection 'APEX2 (Bruker, 2007)'
_computing_data_reduction 'SAINT (Bruker, 2007)'
_computing_molecular_graphics SHELXTL
_computing_publication_material SHELXTL
_computing_structure_refinement 'SHELXL-2014/7 (Sheldrick, 2014)'
_computing_structure_solution 'SHELXTL (Sheldrick, 2008)'
_diffrn_ambient_temperature 293(2)
_diffrn_measured_fraction_theta_full 0.997
_diffrn_measured_fraction_theta_max 0.997
_diffrn_measurement_device_type 'Bruker APEXII CCD'
_diffrn_measurement_method '\f and \w scans'
_diffrn_radiation_type MoK\a
_diffrn_radiation_wavelength 0.71073
_diffrn_reflns_av_R_equivalents 0.1137
_diffrn_reflns_av_unetI/netI 0.1242
_diffrn_reflns_Laue_measured_fraction_full 0.997
_diffrn_reflns_Laue_measured_fraction_max 0.997
_diffrn_reflns_limit_h_max 18
_diffrn_reflns_limit_h_min -18
_diffrn_reflns_limit_k_max 39
_diffrn_reflns_limit_k_min -34
_diffrn_reflns_limit_l_max 14
_diffrn_reflns_limit_l_min -18
_diffrn_reflns_number 44191
_diffrn_reflns_point_group_measured_fraction_full 0.997
_diffrn_reflns_point_group_measured_fraction_max 0.997
_diffrn_reflns_theta_full 25.142
_diffrn_reflns_theta_max 25.142
_diffrn_reflns_theta_min 1.237
_exptl_absorpt_coefficient_mu 0.815
_exptl_absorpt_correction_T_max 0.923
_exptl_absorpt_correction_T_min 0.785
_exptl_absorpt_correction_type multi-scan
_exptl_absorpt_process_details '(SADABS; Sheldrick, 1996)'
_exptl_crystal_colour green
_exptl_crystal_density_diffrn 1.463
_exptl_crystal_density_method 'not measured'
_exptl_crystal_description block
_exptl_crystal_F_000 3432
_exptl_crystal_size_max 0.230
_exptl_crystal_size_mid 0.150
_exptl_crystal_size_min 0.100
_refine_diff_density_max 0.670
_refine_diff_density_min -0.863
_refine_diff_density_rms 0.082
_refine_ls_extinction_method none
_refine_ls_goodness_of_fit_ref 1.017
_refine_ls_hydrogen_treatment constr
_refine_ls_matrix_type full
_refine_ls_number_parameters 1045
_refine_ls_number_reflns 13572
_refine_ls_number_restraints 0
_refine_ls_restrained_S_all 1.017
_refine_ls_R_factor_all 0.1339
_refine_ls_R_factor_gt 0.0629
_refine_ls_shift/su_max 0.002
_refine_ls_shift/su_mean 0.000
_refine_ls_structure_factor_coef Fsqd
_refine_ls_weighting_details 'w=1/[\s^2^(Fo^2^)+(0.0519P)^2^] where P=(Fo^2^+2Fc^2^)/3'
_refine_ls_weighting_scheme calc
_refine_ls_wR_factor_gt 0.1140
_refine_ls_wR_factor_ref 0.1338
_reflns_Friedel_coverage 0.000
_reflns_number_gt 7724
_reflns_number_total 13572
_reflns_threshold_expression 'I > 2\s(I)'
_cod_data_source_file c9ce01878f2.cif
_cod_data_source_block 7
_cod_depositor_comments 'Adding full bibliography for 7240030--7240036.cif.'
_cod_original_sg_symbol_H-M 'P 21/c'
_cod_database_code 7240036
_shelx_shelxl_version_number 2014/7
_shelx_space_group_comment
;
The symmetry employed for this shelxl refinement is uniquely defined
by the following loop, which should always be used as a source of
symmetry information in preference to the above space-group names.
They are only intended as comments.
;
_shelx_estimated_absorpt_t_min 0.835
_shelx_estimated_absorpt_t_max 0.923

loop_
_space_group_symop_operation_xyz
'x, y, z'
'-x, y+1/2, -z+1/2'
'-x, -y, -z'
'x, -y-1/2, z-1/2'

loop_
_atom_site_label
_atom_site_type_symbol
_atom_site_fract_x
_atom_site_fract_y
_atom_site_fract_z
_atom_site_U_iso_or_equiv
_atom_site_adp_type
_atom_site_occupancy
_atom_site_site_symmetry_order
_atom_site_calc_flag
_atom_site_refinement_flags_posn
_atom_site_refinement_flags_adp
_atom_site_refinement_flags_occupancy
_atom_site_disorder_assembly
_atom_site_disorder_group
Ni1 Ni 0.01522(4) 0.51082(2) 0.33036(5) 0.02464(18) Uani 1 1 d . . . . .
Ni2 Ni 0.55451(4) 0.18770(2) 0.09652(5) 0.02424(17) Uani 1 1 d . . . . .
Ni3 Ni -0.51379(4) 0.36401(2) -0.15644(5) 0.02684(18) Uani 1 1 d . . . . .
O1W O 0.09068(19) 0.52516(9) 0.4664(2) 0.0329(9) Uani 1 1 d . . . . .
H1A H 0.0671 0.5307 0.5060 0.039 Uiso 1 1 d R U . . .
H1B H 0.1277 0.5050 0.4855 0.039 Uiso 1 1 d R U . . .
O2W O -0.60572(19) 0.36000(9) -0.2905(2) 0.0353(9) Uani 1 1 d . . . . .
H2A H -0.5819 0.3748 -0.3208 0.042 Uiso 1 1 d R U . . .
H2B H -0.6213 0.3371 -0.3184 0.042 Uiso 1 1 d R U . . .
O3W O -0.4318(2) 0.39605(9) -0.2112(2) 0.0366(9) Uani 1 1 d . . . . .
H3A H -0.3867 0.4055 -0.1655 0.044 Uiso 1 1 d R U . . .
H3B H -0.4130 0.3753 -0.2323 0.044 Uiso 1 1 d R U . . .
O1 O 0.1131(2) 0.47148(9) 0.3304(2) 0.0332(9) Uani 1 1 d . . . . .
O2 O 0.1953(3) 0.46408(14) 0.4787(3) 0.0758(16) Uani 1 1 d . . . . .
O3 O 0.4591(2) 0.36286(9) 0.5724(2) 0.0306(8) Uani 1 1 d . . . . .
O4 O 0.4672(2) 0.32421(9) 0.4628(2) 0.0332(9) Uani 1 1 d . . . . .
O5 O 0.2802(2) 0.39350(10) 0.1708(3) 0.0465(11) Uani 1 1 d . . . . .
O6 O 0.3572(3) 0.20956(11) 0.1222(4) 0.0717(15) Uani 1 1 d . . . . .
O7 O 0.4795(2) 0.23569(9) 0.1047(2) 0.0337(9) Uani 1 1 d . . . . .
O8 O -0.07004(19) 0.46703(9) 0.3555(2) 0.0279(8) Uani 1 1 d . . . . .
O9 O -0.08172(19) 0.48161(9) 0.2158(2) 0.0295(9) Uani 1 1 d . . . . .
O10 O -0.4235(2) 0.37405(9) -0.0233(2) 0.0314(9) Uani 1 1 d . . . . .
O11 O -0.3246(3) 0.41652(13) -0.0478(3) 0.0725(15) Uani 1 1 d . . . . .
O12 O -0.3260(2) 0.37031(9) 0.3199(2) 0.0354(9) Uani 1 1 d . . . . .
O13 O -0.45226(19) 0.19001(9) 0.3407(2) 0.0299(9) Uani 1 1 d . . . . .
O14 O -0.38775(19) 0.18080(9) 0.2379(2) 0.0285(8) Uani 1 1 d . . . . .
N1 N -0.0724(2) 0.55921(11) 0.3225(3) 0.0254(10) Uani 1 1 d . . . . .
N2 N 0.0699(2) 0.55471(11) 0.2707(3) 0.0280(10) Uani 1 1 d . . . . .
N3 N -0.0832(3) 0.70384(12) 0.2874(3) 0.0366(12) Uani 1 1 d . . . . .
N4 N 0.0731(2) 0.69939(12) 0.2397(3) 0.0355(12) Uani 1 1 d . . . . .
N5 N 0.6458(2) 0.22617(11) 0.0684(3) 0.0235(10) Uani 1 1 d . . . . .
N6 N 0.6471(2) 0.14556(11) 0.0814(3) 0.0289(11) Uani 1 1 d . . . . .
N7 N 0.9224(2) 0.22386(12) 0.0068(3) 0.0339(11) Uani 1 1 d . . . . .
N8 N 0.9078(3) 0.13830(12) -0.0064(3) 0.0353(11) Uani 1 1 d . . . . .
N9 N -0.6111(2) 0.33294(12) -0.1218(3) 0.0289(11) Uani 1 1 d . . . . .
N10 N -0.5901(3) 0.41225(12) -0.1351(3) 0.0389(12) Uani 1 1 d . . . . .
N11 N -0.8779(3) 0.35411(16) -0.0490(3) 0.0579(15) Uani 1 1 d . . . . .
N12 N -0.8375(4) 0.43814(16) -0.0331(4) 0.0695(17) Uani 1 1 d . . . . .
C1 C -0.1472(3) 0.55968(14) 0.3427(4) 0.0315(13) Uani 1 1 d . . . . .
H1 H -0.1672 0.5354 0.3590 0.038 Uiso 1 1 calc R U . . .
C2 C -0.1963(3) 0.59473(15) 0.3405(4) 0.0362(14) Uani 1 1 d . . . . .
H2 H -0.2493 0.5939 0.3535 0.043 Uiso 1 1 calc R U . . .
C3 C -0.1653(3) 0.63074(15) 0.3186(4) 0.0348(14) Uani 1 1 d . . . . .
H3 H -0.1974 0.6546 0.3168 0.042 Uiso 1 1 calc R U . . .
C4 C -0.0867(3) 0.63161(13) 0.2991(3) 0.0252(12) Uani 1 1 d . . . . .
C5 C -0.0431(3) 0.59453(13) 0.2993(3) 0.0243(12) Uani 1 1 d . . . . .
C6 C 0.0354(3) 0.59235(13) 0.2722(4) 0.0275(13) Uani 1 1 d . . . . .
C7 C 0.1364(3) 0.55088(15) 0.2394(4) 0.0366(14) Uani 1 1 d . . . . .
H7 H 0.1596 0.5251 0.2376 0.044 Uiso 1 1 calc R U . . .
C8 C 0.1732(3) 0.58348(15) 0.2092(4) 0.0433(16) Uani 1 1 d . . . . .
H8 H 0.2184 0.5795 0.1853 0.052 Uiso 1 1 calc R U . . .
C9 C 0.1417(3) 0.62175(15) 0.2153(4) 0.0388(15) Uani 1 1 d . . . . .
H9 H 0.1675 0.6442 0.1985 0.047 Uiso 1 1 calc R U . . .
C10 C 0.0706(3) 0.62673(14) 0.2469(4) 0.0286(13) Uani 1 1 d . . . . .
C11 C 0.0322(3) 0.66637(14) 0.2554(4) 0.0307(13) Uani 1 1 d . . . . .
C12 C -0.0457(3) 0.66865(13) 0.2791(4) 0.0276(13) Uani 1 1 d . . . . .
C13 C -0.0408(3) 0.73771(14) 0.2731(4) 0.0364(14) Uani 1 1 d . . . . .
C14 C 0.0362(3) 0.73554(14) 0.2507(4) 0.0370(15) Uani 1 1 d . . . . .
C15 C 0.0790(3) 0.77179(16) 0.2388(4) 0.0491(18) Uani 1 1 d . . . . .
H15 H 0.1295 0.7707 0.2217 0.059 Uiso 1 1 calc R U . . .
C16 C 0.0450(4) 0.80830(16) 0.2526(5) 0.0564(19) Uani 1 1 d . . . . .
H16 H 0.0746 0.8321 0.2480 0.068 Uiso 1 1 calc R U . . .
C17 C -0.0334(5) 0.81032(17) 0.2735(5) 0.0597(19) Uani 1 1 d . . . . .
H17 H -0.0564 0.8355 0.2807 0.072 Uiso 1 1 calc R U . . .
C18 C -0.0767(4) 0.77597(15) 0.2837(5) 0.0548(18) Uani 1 1 d . . . . .
H18 H -0.1291 0.7776 0.2974 0.066 Uiso 1 1 calc R U . . .
C19 C 0.6413(3) 0.26611(14) 0.0593(4) 0.0305(13) Uani 1 1 d . . . . .
H19 H 0.5929 0.2797 0.0669 0.037 Uiso 1 1 calc R U . . .
C20 C 0.7053(3) 0.28861(14) 0.0388(4) 0.0346(14) Uani 1 1 d . . . . .
H20 H 0.6995 0.3167 0.0331 0.042 Uiso 1 1 calc R U . . .
C21 C 0.7766(3) 0.26952(14) 0.0272(4) 0.0320(13) Uani 1 1 d . . . . .
H21 H 0.8207 0.2844 0.0147 0.038 Uiso 1 1 calc R U . . .
C22 C 0.7828(3) 0.22710(13) 0.0344(3) 0.0253(12) Uani 1 1 d . . . . .
C23 C 0.7151(3) 0.20658(13) 0.0550(3) 0.0229(12) Uani 1 1 d . . . . .
C24 C 0.7146(3) 0.16258(13) 0.0590(3) 0.0234(12) Uani 1 1 d . . . . .
C25 C 0.6425(3) 0.10533(15) 0.0819(4) 0.0378(14) Uani 1 1 d . . . . .
H25 H 0.5977 0.0933 0.0987 0.045 Uiso 1 1 calc R U . . .
C26 C 0.7016(3) 0.08041(15) 0.0586(4) 0.0398(15) Uani 1 1 d . . . . .
H26 H 0.6951 0.0523 0.0581 0.048 Uiso 1 1 calc R U . . .
C27 C 0.7687(3) 0.09760(14) 0.0368(4) 0.0363(14) Uani 1 1 d . . . . .
H27 H 0.8092 0.0812 0.0217 0.044 Uiso 1 1 calc R U . . .
C28 C 0.7777(3) 0.13985(13) 0.0367(3) 0.0253(12) Uani 1 1 d . . . . .
C29 C 0.8491(3) 0.16051(14) 0.0149(3) 0.0263(12) Uani 1 1 d . . . . .
C30 C 0.8538(3) 0.20381(14) 0.0186(3) 0.0270(12) Uani 1 1 d . . . . .
C31 C 0.9856(3) 0.20145(17) -0.0107(4) 0.0372(14) Uani 1 1 d . . . . .
C32 C 0.9770(3) 0.15855(17) -0.0206(4) 0.0386(15) Uani 1 1 d . . . . .
C33 C 1.0423(4) 0.13610(19) -0.0429(4) 0.0520(17) Uani 1 1 d . . . . .
H33 H 1.0349 0.1083 -0.0538 0.062 Uiso 1 1 calc R U . . .
C34 C 1.1158(4) 0.1557(2) -0.0484(5) 0.060(2) Uani 1 1 d . . . . .
H34 H 1.1591 0.1411 -0.0631 0.072 Uiso 1 1 calc R U . . .
C35 C 1.1274(4) 0.1975(2) -0.0320(5) 0.063(2) Uani 1 1 d . . . . .
H35 H 1.1804 0.2099 -0.0322 0.075 Uiso 1 1 calc R U . . .
C36 C 1.0637(3) 0.22049(18) -0.0159(4) 0.0515(17) Uani 1 1 d . . . . .
H36 H 1.0713 0.2484 -0.0084 0.062 Uiso 1 1 calc R U . . .
C37 C -0.6241(3) 0.29281(16) -0.1217(4) 0.0399(15) Uani 1 1 d . . . . .
H37 H -0.5812 0.2759 -0.1312 0.048 Uiso 1 1 calc R U . . .
C38 C -0.6975(3) 0.27511(17) -0.1085(4) 0.0470(16) Uani 1 1 d . . . . .
H38 H -0.7046 0.2471 -0.1108 0.056 Uiso 1 1 calc R U . . .
C39 C -0.7596(3) 0.29970(18) -0.0919(4) 0.0443(16) Uani 1 1 d . . . . .
H39 H -0.8092 0.2885 -0.0818 0.053 Uiso 1 1 calc R U . . .
C40 C -0.7482(3) 0.34126(16) -0.0902(4) 0.0359(14) Uani 1 1 d . . . . .
C41 C -0.6735(3) 0.35697(15) -0.1058(3) 0.0312(13) Uani 1 1 d . . . . .
C42 C -0.6598(3) 0.40021(16) -0.1097(4) 0.0371(14) Uani 1 1 d . . . . .
C43 C -0.5767(4) 0.45187(17) -0.1415(5) 0.0608(19) Uani 1 1 d . . . . .
H43 H -0.5303 0.4606 -0.1603 0.073 Uiso 1 1 calc R U . . .
C44 C -0.6316(5) 0.48092(19) -0.1202(6) 0.091(3) Uani 1 1 d . . . . .
H44 H -0.6204 0.5085 -0.1236 0.109 Uiso 1 1 calc R U . . .
C45 C -0.7006(5) 0.46853(19) -0.0950(5) 0.076(2) Uani 1 1 d . . . . .
H45 H -0.7374 0.4876 -0.0817 0.092 Uiso 1 1 calc R U . . .
C46 C -0.7168(4) 0.42722(17) -0.0887(4) 0.0473(16) Uani 1 1 d . . . . .
C47 C -0.7901(4) 0.4117(2) -0.0620(4) 0.0517(18) Uani 1 1 d . . . . .
C48 C -0.8091(4) 0.36942(19) -0.0673(4) 0.0455(16) Uani 1 1 d . . . . .
C49 C -0.9264(4) 0.3804(3) -0.0189(5) 0.068(2) Uani 1 1 d . . . . .
C50 C -0.9053(5) 0.4216(3) -0.0074(5) 0.074(2) Uani 1 1 d . . . . .
C51 C -0.9523(5) 0.4481(3) 0.0304(6) 0.094(3) Uani 1 1 d . . . . .
H51 H -0.9373 0.4755 0.0389 0.113 Uiso 1 1 calc R U . . .
C52 C -1.0198(6) 0.4325(3) 0.0538(7) 0.111(4) Uani 1 1 d . . . . .
H52 H -1.0516 0.4495 0.0785 0.133 Uiso 1 1 calc R U . . .
C53 C -1.0426(6) 0.3925(4) 0.0421(7) 0.115(4) Uani 1 1 d . . . . .
H53 H -1.0899 0.3831 0.0587 0.138 Uiso 1 1 calc R U . . .
C54 C -0.9979(4) 0.3658(3) 0.0067(6) 0.089(3) Uani 1 1 d . . . . .
H54 H -1.0143 0.3385 -0.0003 0.106 Uiso 1 1 calc R U . . .
C55 C 0.1788(3) 0.45697(14) 0.3968(4) 0.0347(14) Uani 1 1 d . . . . .
C56 C 0.2415(3) 0.42881(14) 0.3733(4) 0.0308(13) Uani 1 1 d . . . . .
C57 C 0.3082(3) 0.40707(13) 0.4417(4) 0.0273(12) Uani 1 1 d . . . . .
H57 H 0.3162 0.4112 0.5024 0.033 Uiso 1 1 calc R U . . .
C58 C 0.3626(3) 0.37931(14) 0.4191(4) 0.0274(13) Uani 1 1 d . . . . .
C59 C 0.3532(3) 0.37441(14) 0.3297(4) 0.0366(14) Uani 1 1 d . . . . .
H59 H 0.3902 0.3559 0.3149 0.044 Uiso 1 1 calc R U . . .
C60 C 0.2893(3) 0.39677(15) 0.2614(4) 0.0344(14) Uani 1 1 d . . . . .
C61 C 0.2321(3) 0.42332(14) 0.2828(4) 0.0322(14) Uani 1 1 d . . . . .
H61 H 0.1872 0.4375 0.2367 0.039 Uiso 1 1 calc R U . . .
C62 C 0.4331(3) 0.35410(15) 0.4891(4) 0.0282(13) Uani 1 1 d . . . . .
C63 C 0.3099(3) 0.35586(16) 0.1500(4) 0.0353(14) Uani 1 1 d . . . . .
C64 C 0.3894(3) 0.35300(15) 0.1344(4) 0.0347(14) Uani 1 1 d . . . . .
H64 H 0.4229 0.3761 0.1330 0.042 Uiso 1 1 calc R U . . .
C65 C 0.4186(3) 0.31472(15) 0.1209(4) 0.0363(14) Uani 1 1 d . . . . .
H65 H 0.4721 0.3122 0.1093 0.044 Uiso 1 1 calc R U . . .
C66 C 0.3703(3) 0.28030(14) 0.1242(4) 0.0285(13) Uani 1 1 d . . . . .
C67 C 0.2888(3) 0.28456(16) 0.1369(4) 0.0405(15) Uani 1 1 d . . . . .
H67 H 0.2542 0.2617 0.1369 0.049 Uiso 1 1 calc R U . . .
C68 C 0.2583(3) 0.32242(16) 0.1496(4) 0.0466(17) Uani 1 1 d . . . . .
H68 H 0.2032 0.3252 0.1579 0.056 Uiso 1 1 calc R U . . .
C69 C 0.4056(3) 0.23801(15) 0.1166(4) 0.0337(14) Uani 1 1 d . . . . .
C70 C -0.1079(3) 0.46192(13) 0.2692(4) 0.0262(13) Uani 1 1 d . . . . .
C71 C -0.1877(3) 0.43326(13) 0.2324(4) 0.0244(12) Uani 1 1 d . . . . .
C72 C -0.2304(3) 0.42783(13) 0.1391(4) 0.0266(12) Uani 1 1 d . . . . .
H72 H -0.2080 0.4409 0.0995 0.032 Uiso 1 1 calc R U . . .
C73 C -0.3072(3) 0.40274(13) 0.1046(4) 0.0264(12) Uani 1 1 d . . . . .
C74 C -0.3387(3) 0.38311(13) 0.1644(4) 0.0288(13) Uani 1 1 d . . . . .
H74 H -0.3900 0.3665 0.1420 0.035 Uiso 1 1 calc R U . . .
C75 C -0.2944(3) 0.38798(13) 0.2572(4) 0.0271(12) Uani 1 1 d . . . . .
C76 C -0.2178(3) 0.41297(13) 0.2928(4) 0.0283(13) Uani 1 1 d . . . . .
H76 H -0.1878 0.4159 0.3554 0.034 Uiso 1 1 calc R U . . .
C77 C -0.3554(3) 0.39761(14) 0.0035(4) 0.0327(13) Uani 1 1 d . . . . .
C78 C -0.3433(3) 0.32905(13) 0.3119(4) 0.0262(13) Uani 1 1 d . . . . .
C79 C -0.2939(3) 0.30205(14) 0.2818(4) 0.0321(13) Uani 1 1 d . . . . .
H79 H -0.2469 0.3113 0.2646 0.039 Uiso 1 1 calc R U . . .
C80 C -0.3145(3) 0.26130(13) 0.2773(4) 0.0289(13) Uani 1 1 d . . . . .
H80 H -0.2813 0.2432 0.2565 0.035 Uiso 1 1 calc R U . . .
C81 C -0.3836(3) 0.24692(13) 0.3031(3) 0.0232(12) Uani 1 1 d . . . . .
C82 C -0.4302(3) 0.27433(13) 0.3364(3) 0.0263(12) Uani 1 1 d . . . . .
H82 H -0.4753 0.2650 0.3563 0.032 Uiso 1 1 calc R U . . .
C83 C -0.4105(3) 0.31535(14) 0.3407(4) 0.0298(13) Uani 1 1 d . . . . .
H83 H -0.4424 0.3335 0.3629 0.036 Uiso 1 1 calc R U . . .
C84 C -0.4098(3) 0.20272(14) 0.2931(4) 0.0234(12) Uani 1 1 d . . . . .

loop_
_atom_site_aniso_label
_atom_site_aniso_U_11
_atom_site_aniso_U_22
_atom_site_aniso_U_33
_atom_site_aniso_U_23
_atom_site_aniso_U_13
_atom_site_aniso_U_12
Ni1 0.0215(3) 0.0235(3) 0.0309(4) -0.0018(3) 0.0121(3) -0.0004(2)
Ni2 0.0225(3) 0.0280(3) 0.0250(4) -0.0046(3) 0.0120(3) -0.0019(3)
Ni3 0.0271(3) 0.0291(4) 0.0269(4) -0.0014(3) 0.0130(3) 0.0060(3)
O1W 0.0330(18) 0.0325(19) 0.036(3) -0.0016(17) 0.0165(17) 0.0042(14)
O2W 0.0327(18) 0.042(2) 0.032(3) -0.0026(17) 0.0135(17) 0.0060(15)
O3W 0.044(2) 0.035(2) 0.031(2) -0.0047(17) 0.0143(18) -0.0039(16)
O1 0.0300(18) 0.0340(19) 0.037(3) 0.0012(17) 0.0136(17) 0.0128(15)
O2 0.085(3) 0.103(4) 0.037(3) 0.000(3) 0.020(3) 0.065(3)
O3 0.0319(18) 0.042(2) 0.020(2) 0.0042(18) 0.0123(16) 0.0085(15)
O4 0.0326(19) 0.042(2) 0.026(2) 0.0053(17) 0.0128(17) 0.0157(15)
O5 0.065(2) 0.047(2) 0.027(3) 0.0062(19) 0.018(2) 0.0354(19)
O6 0.056(3) 0.045(3) 0.130(5) 0.016(3) 0.053(3) 0.010(2)
O7 0.0288(18) 0.038(2) 0.039(3) -0.0094(17) 0.0176(17) 0.0058(15)
O8 0.0295(18) 0.0304(19) 0.027(2) -0.0046(16) 0.0137(17) -0.0074(14)
O9 0.0314(18) 0.0305(19) 0.029(2) 0.0012(17) 0.0143(17) -0.0109(14)
O10 0.0330(18) 0.0298(19) 0.030(2) -0.0041(16) 0.0097(16) -0.0030(15)
O11 0.087(3) 0.097(3) 0.029(3) -0.004(2) 0.016(2) -0.055(3)
O12 0.052(2) 0.0274(19) 0.035(3) -0.0066(17) 0.0255(19) -0.0159(15)
O13 0.0296(17) 0.0322(19) 0.033(2) -0.0047(17) 0.0174(17) -0.0094(14)
O14 0.0328(18) 0.0264(18) 0.029(2) -0.0003(16) 0.0146(17) -0.0002(14)
N1 0.023(2) 0.025(2) 0.029(3) 0.0001(19) 0.0108(19) 0.0009(16)
N2 0.023(2) 0.032(2) 0.033(3) -0.003(2) 0.014(2) -0.0003(17)
N3 0.043(2) 0.030(2) 0.039(3) 0.003(2) 0.018(2) 0.006(2)
N4 0.032(2) 0.033(3) 0.038(3) 0.006(2) 0.010(2) -0.0023(19)
N5 0.022(2) 0.026(2) 0.026(3) -0.0025(18) 0.0128(19) 0.0017(16)
N6 0.027(2) 0.028(2) 0.035(3) 0.000(2) 0.016(2) 0.0003(17)
N7 0.025(2) 0.045(3) 0.033(3) -0.004(2) 0.012(2) 0.0013(19)
N8 0.034(2) 0.043(3) 0.030(3) 0.002(2) 0.014(2) 0.011(2)
N9 0.025(2) 0.038(3) 0.027(3) 0.002(2) 0.014(2) 0.0081(18)
N10 0.043(3) 0.035(3) 0.037(3) 0.000(2) 0.013(2) 0.013(2)
N11 0.033(3) 0.109(4) 0.031(4) 0.013(3) 0.011(2) 0.021(3)
N12 0.078(4) 0.094(4) 0.045(4) 0.019(3) 0.034(3) 0.056(3)
C1 0.029(3) 0.032(3) 0.037(4) 0.001(3) 0.016(3) -0.001(2)
C2 0.031(3) 0.041(3) 0.044(4) 0.002(3) 0.023(3) -0.001(2)
C3 0.031(3) 0.036(3) 0.037(4) 0.002(3) 0.013(3) 0.011(2)
C4 0.022(2) 0.031(3) 0.022(3) -0.001(2) 0.007(2) 0.002(2)
C5 0.016(2) 0.031(3) 0.024(3) -0.001(2) 0.004(2) 0.001(2)
C6 0.022(2) 0.028(3) 0.031(4) 0.002(2) 0.008(2) 0.002(2)
C7 0.038(3) 0.032(3) 0.047(4) 0.004(3) 0.025(3) 0.007(2)
C8 0.042(3) 0.044(3) 0.060(5) 0.005(3) 0.038(3) 0.006(3)
C9 0.035(3) 0.041(3) 0.045(4) 0.011(3) 0.019(3) -0.005(2)
C10 0.023(3) 0.034(3) 0.030(4) 0.003(2) 0.010(2) 0.001(2)
C11 0.025(3) 0.032(3) 0.031(4) 0.004(3) 0.007(2) -0.002(2)
C12 0.028(3) 0.028(3) 0.023(3) 0.003(2) 0.005(2) -0.001(2)
C13 0.047(3) 0.030(3) 0.031(4) 0.005(3) 0.013(3) 0.000(2)
C14 0.035(3) 0.030(3) 0.039(4) 0.006(3) 0.007(3) -0.006(2)
C15 0.043(3) 0.040(4) 0.058(5) 0.012(3) 0.011(3) -0.010(3)
C16 0.062(4) 0.034(4) 0.064(5) 0.009(3) 0.012(4) -0.013(3)
C17 0.093(5) 0.032(3) 0.061(5) 0.000(3) 0.037(4) 0.006(3)
C18 0.077(4) 0.033(3) 0.073(6) 0.002(3) 0.048(4) 0.003(3)
C19 0.027(3) 0.033(3) 0.033(4) 0.000(3) 0.013(2) 0.007(2)
C20 0.039(3) 0.027(3) 0.039(4) -0.002(3) 0.016(3) -0.001(2)
C21 0.031(3) 0.030(3) 0.036(4) -0.001(3) 0.014(3) -0.005(2)
C22 0.022(2) 0.030(3) 0.020(3) -0.002(2) 0.004(2) 0.000(2)
C23 0.016(2) 0.028(3) 0.022(3) -0.002(2) 0.005(2) 0.000(2)
C24 0.022(2) 0.024(3) 0.018(3) 0.002(2) 0.000(2) 0.005(2)
C25 0.044(3) 0.035(3) 0.042(4) 0.002(3) 0.023(3) 0.002(2)
C26 0.050(3) 0.024(3) 0.053(5) 0.002(3) 0.028(3) 0.001(2)
C27 0.038(3) 0.036(3) 0.036(4) 0.000(3) 0.015(3) 0.013(2)
C28 0.026(2) 0.025(3) 0.019(3) 0.003(2) 0.002(2) 0.008(2)
C29 0.026(3) 0.034(3) 0.020(3) 0.003(2) 0.011(2) 0.009(2)
C30 0.022(2) 0.038(3) 0.020(3) -0.001(2) 0.007(2) 0.000(2)
C31 0.026(3) 0.060(4) 0.025(4) 0.003(3) 0.009(2) 0.005(3)
C32 0.031(3) 0.061(4) 0.026(4) 0.009(3) 0.011(3) 0.013(3)
C33 0.043(3) 0.070(4) 0.054(5) 0.016(3) 0.030(3) 0.027(3)
C34 0.045(4) 0.090(5) 0.062(5) 0.024(4) 0.038(3) 0.033(3)
C35 0.032(3) 0.096(6) 0.065(6) 0.020(4) 0.023(3) 0.007(3)
C36 0.033(3) 0.071(4) 0.056(5) -0.002(3) 0.023(3) -0.005(3)
C37 0.039(3) 0.040(3) 0.044(4) -0.004(3) 0.020(3) 0.005(3)
C38 0.038(3) 0.056(4) 0.053(5) -0.004(3) 0.023(3) -0.012(3)
C39 0.026(3) 0.073(4) 0.037(4) 0.000(3) 0.015(3) -0.007(3)
C40 0.027(3) 0.057(4) 0.020(4) -0.003(3) 0.004(2) 0.009(3)
C41 0.026(3) 0.052(3) 0.017(3) -0.002(3) 0.009(2) 0.010(2)
C42 0.041(3) 0.048(4) 0.024(4) 0.002(3) 0.014(3) 0.017(3)
C43 0.080(5) 0.040(4) 0.078(6) 0.003(3) 0.047(4) 0.013(3)
C44 0.125(7) 0.036(4) 0.142(9) 0.009(4) 0.087(7) 0.022(4)
C45 0.108(6) 0.053(5) 0.093(7) 0.016(4) 0.067(5) 0.038(4)
C46 0.056(4) 0.050(4) 0.040(4) 0.009(3) 0.023(3) 0.029(3)
C47 0.044(3) 0.082(5) 0.035(4) 0.014(4) 0.021(3) 0.041(3)
C48 0.033(3) 0.079(5) 0.022(4) 0.009(3) 0.009(3) 0.022(3)
C49 0.039(4) 0.130(7) 0.036(5) 0.009(5) 0.015(3) 0.044(4)
C50 0.074(5) 0.120(7) 0.039(5) 0.019(5) 0.036(4) 0.057(5)
C51 0.092(6) 0.132(7) 0.076(7) 0.019(5) 0.051(5) 0.057(5)
C52 0.088(7) 0.171(10) 0.100(9) 0.033(8) 0.066(6) 0.066(7)
C53 0.080(6) 0.209(11) 0.082(8) 0.055(8) 0.058(6) 0.072(8)
C54 0.054(4) 0.147(7) 0.077(7) 0.024(5) 0.039(4) 0.041(5)
C55 0.037(3) 0.031(3) 0.039(4) 0.000(3) 0.018(3) 0.008(2)
C56 0.026(3) 0.033(3) 0.036(4) -0.004(3) 0.013(3) 0.007(2)
C57 0.027(3) 0.038(3) 0.022(3) 0.001(2) 0.015(2) 0.006(2)
C58 0.027(3) 0.032(3) 0.024(4) 0.005(2) 0.011(2) 0.010(2)
C59 0.033(3) 0.042(3) 0.035(4) 0.008(3) 0.012(3) 0.019(2)
C60 0.044(3) 0.039(3) 0.020(4) 0.003(3) 0.011(3) 0.013(2)
C61 0.028(3) 0.034(3) 0.031(4) 0.006(3) 0.008(3) 0.013(2)
C62 0.023(3) 0.038(3) 0.028(4) 0.009(3) 0.014(2) 0.006(2)
C63 0.037(3) 0.043(3) 0.022(3) 0.004(3) 0.006(3) 0.018(3)
C64 0.035(3) 0.039(3) 0.032(4) -0.004(3) 0.015(3) 0.001(2)
C65 0.025(3) 0.047(3) 0.038(4) -0.004(3) 0.013(3) 0.007(2)
C66 0.029(3) 0.034(3) 0.021(3) 0.001(2) 0.007(2) 0.010(2)
C67 0.032(3) 0.048(3) 0.048(4) 0.006(3) 0.024(3) 0.005(2)
C68 0.035(3) 0.058(4) 0.055(5) 0.007(3) 0.027(3) 0.016(3)
C69 0.028(3) 0.041(3) 0.028(4) 0.000(3) 0.007(3) 0.006(2)
C70 0.026(3) 0.017(3) 0.035(4) -0.006(3) 0.011(3) 0.003(2)
C71 0.026(3) 0.020(3) 0.028(4) 0.000(2) 0.011(2) -0.0024(19)
C72 0.033(3) 0.023(3) 0.030(4) 0.000(2) 0.018(2) 0.001(2)
C73 0.033(3) 0.026(3) 0.021(3) -0.006(2) 0.011(2) -0.001(2)
C74 0.030(3) 0.025(3) 0.033(4) -0.003(2) 0.013(3) -0.010(2)
C75 0.033(3) 0.022(3) 0.029(4) -0.002(2) 0.015(3) -0.006(2)
C76 0.032(3) 0.027(3) 0.026(3) -0.004(2) 0.010(2) -0.004(2)
C77 0.044(3) 0.028(3) 0.025(4) -0.003(3) 0.011(3) -0.005(2)
C78 0.023(2) 0.029(3) 0.026(3) -0.002(2) 0.008(2) -0.011(2)
C79 0.028(3) 0.037(3) 0.039(4) -0.002(3) 0.021(3) -0.010(2)
C80 0.031(3) 0.028(3) 0.029(4) -0.006(2) 0.014(2) -0.002(2)
C81 0.024(2) 0.028(3) 0.015(3) -0.001(2) 0.004(2) -0.008(2)
C82 0.027(3) 0.032(3) 0.025(3) -0.001(2) 0.016(2) -0.007(2)
C83 0.031(3) 0.033(3) 0.031(4) -0.003(3) 0.018(2) -0.003(2)
C84 0.014(2) 0.032(3) 0.023(3) 0.002(2) 0.005(2) -0.003(2)

loop_
_atom_type_symbol
_atom_type_description
_atom_type_scat_dispersion_real
_atom_type_scat_dispersion_imag
_atom_type_scat_source
C C 0.0033 0.0016 'International Tables Vol C Tables 4.2.6.8 and 6.1.1.4'
H H 0.0000 0.0000 'International Tables Vol C Tables 4.2.6.8 and 6.1.1.4'
N N 0.0061 0.0033 'International Tables Vol C Tables 4.2.6.8 and 6.1.1.4'
O O 0.0106 0.0060 'International Tables Vol C Tables 4.2.6.8 and 6.1.1.4'
Ni Ni 0.3393 1.1124 'International Tables Vol C Tables 4.2.6.8 and 6.1.1.4'

loop_
_geom_angle_atom_site_label_1
_geom_angle_atom_site_label_2
_geom_angle_atom_site_label_3
_geom_angle
_geom_angle_site_symmetry_1
_geom_angle_site_symmetry_3
_geom_angle_publ_flag
O1 Ni1 N2 90.07(14) . . ?
O1 Ni1 N1 169.48(15) . . ?
N2 Ni1 N1 79.50(15) . . ?
O1 Ni1 O1W 90.09(13) . . ?
N2 Ni1 O1W 97.79(14) . . ?
N1 Ni1 O1W 90.00(14) . . ?
O1 Ni1 O8 95.82(12) . . ?
N2 Ni1 O8 164.14(14) . . ?
N1 Ni1 O8 94.61(13) . . ?
O1W Ni1 O8 96.92(13) . . ?
O1 Ni1 O9 91.01(13) . . ?
N2 Ni1 O9 102.58(15) . . ?
N1 Ni1 O9 92.57(13) . . ?
O1W Ni1 O9 159.60(13) . . ?
O8 Ni1 O9 62.71(13) . . ?
O7 Ni2 N5 90.25(14) . . ?
O7 Ni2 O14 92.90(14) . 1_655 ?
N5 Ni2 O14 103.45(14) . 1_655 ?
O7 Ni2 N6 169.48(15) . . ?
N5 Ni2 N6 79.25(14) . . ?
O14 Ni2 N6 90.27(15) 1_655 . ?
O7 Ni2 O4 91.72(13) . 4_565 ?
N5 Ni2 O4 98.45(14) . 4_565 ?
O14 Ni2 O4 157.58(12) 1_655 4_565 ?
N6 Ni2 O4 89.15(15) . 4_565 ?
O7 Ni2 O3 103.20(12) . 4_565 ?
N5 Ni2 O3 155.86(15) . 4_565 ?
O14 Ni2 O3 95.89(13) 1_655 4_565 ?
N6 Ni2 O3 86.44(13) . 4_565 ?
O4 Ni2 O3 61.71(13) 4_565 4_565 ?
O13 Ni3 N9 88.82(14) 4_565 . ?
O13 Ni3 O2W 94.57(13) 4_565 . ?
N9 Ni3 O2W 86.20(15) . . ?
O13 Ni3 O10 90.49(12) 4_565 . ?
N9 Ni3 O10 96.11(15) . . ?
O2W Ni3 O10 174.49(12) . . ?
O13 Ni3 O3W 93.44(13) 4_565 . ?
N9 Ni3 O3W 171.14(14) . . ?
O2W Ni3 O3W 85.08(13) . . ?
O10 Ni3 O3W 92.44(13) . . ?
O13 Ni3 N10 166.86(17) 4_565 . ?
N9 Ni3 N10 78.89(17) . . ?
O2W Ni3 N10 89.27(15) . . ?
O10 Ni3 N10 86.27(15) . . ?
O3W Ni3 N10 99.41(16) . . ?
Ni1 O1W H1A 124.3 . . ?
Ni1 O1W H1B 103.8 . . ?
H1A O1W H1B 109.3 . . ?
Ni3 O2W H2A 104.3 . . ?
Ni3 O2W H2B 122.4 . . ?
H2A O2W H2B 108.2 . . ?
Ni3 O3W H3A 106.3 . . ?
Ni3 O3W H3B 96.5 . . ?
H3A O3W H3B 108.5 . . ?
C55 O1 Ni1 129.4(4) . . ?
C62 O3 Ni2 86.7(3) . 4_566 ?
C62 O4 Ni2 90.8(3) . 4_566 ?
C60 O5 C63 113.1(4) . . ?
C69 O7 Ni2 131.5(3) . . ?
C70 O8 Ni1 88.1(3) . . ?
C70 O9 Ni1 88.5(3) . . ?
C77 O10 Ni3 127.8(3) . . ?
C78 O12 C75 117.2(4) . . ?
C84 O13 Ni3 132.2(3) . 4_566 ?
C84 O14 Ni2 123.3(3) . 1_455 ?
C1 N1 C5 118.5(4) . . ?
C1 N1 Ni1 128.4(3) . . ?
C5 N1 Ni1 112.9(3) . . ?
C7 N2 C6 118.2(4) . . ?
C7 N2 Ni1 128.5(3) . . ?
C6 N2 Ni1 113.0(3) . . ?
C12 N3 C13 115.8(4) . . ?
C11 N4 C14 115.4(4) . . ?
C19 N5 C23 118.1(4) . . ?
C19 N5 Ni2 128.0(3) . . ?
C23 N5 Ni2 113.9(3) . . ?
C25 N6 C24 117.6(4) . . ?
C25 N6 Ni2 128.3(3) . . ?
C24 N6 Ni2 113.7(3) . . ?
C30 N7 C31 117.0(4) . . ?
C29 N8 C32 116.7(4) . . ?
C37 N9 C41 117.0(4) . . ?
C37 N9 Ni3 127.9(3) . . ?
C41 N9 Ni3 114.7(3) . . ?
C43 N10 C42 118.4(5) . . ?
C43 N10 Ni3 127.9(4) . . ?
C42 N10 Ni3 113.6(3) . . ?
C48 N11 C49 116.7(6) . . ?
C47 N12 C50 115.7(6) . . ?
N1 C1 C2 122.8(5) . . ?
N1 C1 H1 118.6 . . ?
C2 C1 H1 118.6 . . ?
C3 C2 C1 118.6(5) . . ?
C3 C2 H2 120.7 . . ?
C1 C2 H2 120.7 . . ?
C2 C3 C4 120.3(4) . . ?
C2 C3 H3 119.8 . . ?
C4 C3 H3 119.8 . . ?
C3 C4 C5 117.4(4) . . ?
C3 C4 C12 124.5(4) . . ?
C5 C4 C12 118.0(4) . . ?
N1 C5 C4 122.3(4) . . ?
N1 C5 C6 116.8(4) . . ?
C4 C5 C6 120.9(4) . . ?
N2 C6 C10 122.4(5) . . ?
N2 C6 C5 116.1(4) . . ?
C10 C6 C5 121.4(4) . . ?
N2 C7 C8 123.1(5) . . ?
N2 C7 H7 118.4 . . ?
C8 C7 H7 118.4 . . ?
C9 C8 C7 118.6(5) . . ?
C9 C8 H8 120.7 . . ?
C7 C8 H8 120.7 . . ?
C8 C9 C10 119.5(5) . . ?
C8 C9 H9 120.2 . . ?
C10 C9 H9 120.2 . . ?
C6 C10 C9 117.9(4) . . ?
C6 C10 C11 118.6(5) . . ?
C9 C10 C11 123.4(4) . . ?
N4 C11 C12 122.3(4) . . ?
N4 C11 C10 117.7(5) . . ?
C12 C11 C10 120.0(4) . . ?
N3 C12 C11 122.3(4) . . ?
N3 C12 C4 117.2(5) . . ?
C11 C12 C4 120.5(4) . . ?
N3 C13 C14 122.0(5) . . ?
N3 C13 C18 117.8(5) . . ?
C14 C13 C18 120.1(5) . . ?
N4 C14 C13 122.2(4) . . ?
N4 C14 C15 118.2(5) . . ?
C13 C14 C15 119.6(5) . . ?
C16 C15 C14 119.1(6) . . ?
C16 C15 H15 120.4 . . ?
C14 C15 H15 120.4 . . ?
C15 C16 C17 120.9(5) . . ?
C15 C16 H16 119.5 . . ?
C17 C16 H16 119.5 . . ?
C18 C17 C16 121.1(5) . . ?
C18 C17 H17 119.5 . . ?
C16 C17 H17 119.5 . . ?
C17 C18 C13 119.0(6) . . ?
C17 C18 H18 120.5 . . ?
C13 C18 H18 120.5 . . ?
N5 C19 C20 123.0(4) . . ?
N5 C19 H19 118.5 . . ?
C20 C19 H19 118.5 . . ?
C21 C20 C19 119.6(5) . . ?
C21 C20 H20 120.2 . . ?
C19 C20 H20 120.2 . . ?
C20 C21 C22 119.2(5) . . ?
C20 C21 H21 120.4 . . ?
C22 C21 H21 120.4 . . ?
C23 C22 C21 117.6(4) . . ?
C23 C22 C30 119.1(4) . . ?
C21 C22 C30 123.2(4) . . ?
N5 C23 C22 122.4(4) . . ?
N5 C23 C24 116.8(4) . . ?
C22 C23 C24 120.7(4) . . ?
N6 C24 C28 123.1(4) . . ?
N6 C24 C23 116.2(4) . . ?
C28 C24 C23 120.7(4) . . ?
N6 C25 C26 123.0(5) . . ?
N6 C25 H25 118.5 . . ?
C26 C25 H25 118.5 . . ?
C27 C26 C25 119.0(5) . . ?
C27 C26 H26 120.5 . . ?
C25 C26 H26 120.5 . . ?
C26 C27 C28 120.4(5) . . ?
C26 C27 H27 119.8 . . ?
C28 C27 H27 119.8 . . ?
C27 C28 C24 116.9(4) . . ?
C27 C28 C29 123.4(4) . . ?
C24 C28 C29 119.7(4) . . ?
N8 C29 C30 122.3(5) . . ?
N8 C29 C28 118.5(4) . . ?
C30 C29 C28 119.2(4) . . ?
N7 C30 C29 121.4(4) . . ?
N7 C30 C22 118.5(4) . . ?
C29 C30 C22 120.2(4) . . ?
N7 C31 C36 119.7(5) . . ?
N7 C31 C32 121.2(5) . . ?
C36 C31 C32 119.0(5) . . ?
N8 C32 C33 119.0(5) . . ?
N8 C32 C31 121.1(5) . . ?
C33 C32 C31 119.9(5) . . ?
C34 C33 C32 119.0(6) . . ?
C34 C33 H33 120.5 . . ?
C32 C33 H33 120.5 . . ?
C33 C34 C35 120.7(6) . . ?
C33 C34 H34 119.6 . . ?
C35 C34 H34 119.6 . . ?
C36 C35 C34 122.0(6) . . ?
C36 C35 H35 119.0 . . ?
C34 C35 H35 119.0 . . ?
C35 C36 C31 119.1(6) . . ?
C35 C36 H36 120.5 . . ?
C31 C36 H36 120.5 . . ?
N9 C37 C38 123.8(5) . . ?
N9 C37 H37 118.1 . . ?
C38 C37 H37 118.1 . . ?
C39 C38 C37 118.6(5) . . ?
C39 C38 H38 120.7 . . ?
C37 C38 H38 120.7 . . ?
C38 C39 C40 119.5(5) . . ?
C38 C39 H39 120.2 . . ?
C40 C39 H39 120.2 . . ?
C39 C40 C41 118.6(5) . . ?
C39 C40 C48 122.5(5) . . ?
C41 C40 C48 118.8(5) . . ?
N9 C41 C40 122.4(5) . . ?
N9 C41 C42 116.0(5) . . ?
C40 C41 C42 121.6(5) . . ?
N10 C42 C46 123.2(5) . . ?
N10 C42 C41 116.7(4) . . ?
C46 C42 C41 120.1(5) . . ?
N10 C43 C44 121.2(6) . . ?
N10 C43 H43 119.4 . . ?
C44 C43 H43 119.4 . . ?
C45 C44 C43 119.8(6) . . ?
C45 C44 H44 120.1 . . ?
C43 C44 H44 120.1 . . ?
C44 C45 C46 120.2(6) . . ?
C44 C45 H45 119.9 . . ?
C46 C45 H45 119.9 . . ?
C45 C46 C42 117.2(6) . . ?
C45 C46 C47 123.2(5) . . ?
C42 C46 C47 119.6(5) . . ?
N12 C47 C48 121.9(6) . . ?
N12 C47 C46 118.2(6) . . ?
C48 C47 C46 119.9(5) . . ?
N11 C48 C47 122.3(5) . . ?
N11 C48 C40 118.4(6) . . ?
C47 C48 C40 119.3(5) . . ?
N11 C49 C50 122.1(7) . . ?
N11 C49 C54 119.8(8) . . ?
C50 C49 C54 118.0(7) . . ?
N12 C50 C49 121.1(6) . . ?
N12 C50 C51 117.6(8) . . ?
C49 C50 C51 121.3(8) . . ?
C52 C51 C50 118.1(9) . . ?
C52 C51 H51 121.0 . . ?
C50 C51 H51 121.0 . . ?
C51 C52 C53 121.8(9) . . ?
C51 C52 H52 119.1 . . ?
C53 C52 H52 119.1 . . ?
C52 C53 C54 121.9(10) . . ?
C52 C53 H53 119.0 . . ?
C54 C53 H53 119.0 . . ?
C53 C54 C49 118.8(9) . . ?
C53 C54 H54 120.6 . . ?
C49 C54 H54 120.6 . . ?
O2 C55 O1 125.7(5) . . ?
O2 C55 C56 118.2(5) . . ?
O1 C55 C56 116.1(5) . . ?
C61 C56 C57 119.5(4) . . ?
C61 C56 C55 120.4(5) . . ?
C57 C56 C55 120.1(5) . . ?
C58 C57 C56 120.0(5) . . ?
C58 C57 H57 120.0 . . ?
C56 C57 H57 120.0 . . ?
C59 C58 C57 120.1(4) . . ?
C59 C58 C62 117.5(4) . . ?
C57 C58 C62 122.4(5) . . ?
C58 C59 C60 120.5(5) . . ?
C58 C59 H59 119.7 . . ?
C60 C59 H59 119.7 . . ?
C61 C60 C59 119.8(5) . . ?
C61 C60 O5 118.3(4) . . ?
C59 C60 O5 121.9(5) . . ?
C60 C61 C56 120.1(4) . . ?
C60 C61 H61 119.9 . . ?
C56 C61 H61 119.9 . . ?
O3 C62 O4 120.7(4) . . ?
O3 C62 C58 120.7(4) . . ?
O4 C62 C58 118.6(5) . . ?
C64 C63 C68 121.8(5) . . ?
C64 C63 O5 120.6(5) . . ?
C68 C63 O5 117.5(5) . . ?
C63 C64 C65 118.0(5) . . ?
C63 C64 H64 121.0 . . ?
C65 C64 H64 121.0 . . ?
C66 C65 C64 121.5(5) . . ?
C66 C65 H65 119.3 . . ?
C64 C65 H65 119.3 . . ?
C65 C66 C67 118.7(4) . . ?
C65 C66 C69 121.8(4) . . ?
C67 C66 C69 119.5(5) . . ?
C68 C67 C66 120.5(5) . . ?
C68 C67 H67 119.8 . . ?
C66 C67 H67 119.8 . . ?
C63 C68 C67 119.4(5) . . ?
C63 C68 H68 120.3 . . ?
C67 C68 H68 120.3 . . ?
O6 C69 O7 127.0(5) . . ?
O6 C69 C66 115.8(5) . . ?
O7 C69 C66 117.2(4) . . ?
O9 C70 O8 120.7(4) . . ?
O9 C70 C71 120.2(5) . . ?
O8 C70 C71 119.0(5) . . ?
C72 C71 C76 121.0(4) . . ?
C72 C71 C70 119.9(5) . . ?
C76 C71 C70 119.2(5) . . ?
C71 C72 C73 120.0(5) . . ?
C71 C72 H72 120.0 . . ?
C73 C72 H72 120.0 . . ?
C74 C73 C72 119.3(5) . . ?
C74 C73 C77 120.5(4) . . ?
C72 C73 C77 120.2(5) . . ?
C73 C74 C75 120.2(4) . . ?
C73 C74 H74 119.9 . . ?
C75 C74 H74 119.9 . . ?
C74 C75 O12 122.3(4) . . ?
C74 C75 C76 121.2(5) . . ?
O12 C75 C76 116.4(5) . . ?
C71 C76 C75 118.3(5) . . ?
C71 C76 H76 120.9 . . ?
C75 C76 H76 120.9 . . ?
O11 C77 O10 125.0(5) . . ?
O11 C77 C73 117.9(4) . . ?
O10 C77 C73 117.2(5) . . ?
C83 C78 C79 120.4(4) . . ?
C83 C78 O12 116.3(4) . . ?
C79 C78 O12 123.2(4) . . ?
C80 C79 C78 119.7(5) . . ?
C80 C79 H79 120.1 . . ?
C78 C79 H79 120.1 . . ?
C79 C80 C81 121.0(5) . . ?
C79 C80 H80 119.5 . . ?
C81 C80 H80 119.5 . . ?
C80 C81 C82 118.4(4) . . ?
C80 C81 C84 121.1(4) . . ?
C82 C81 C84 120.4(4) . . ?
C83 C82 C81 121.0(4) . . ?
C83 C82 H82 119.5 . . ?
C81 C82 H82 119.5 . . ?
C78 C83 C82 119.4(5) . . ?
C78 C83 H83 120.3 . . ?
C82 C83 H83 120.3 . . ?
O13 C84 O14 124.3(4) . . ?
O13 C84 C81 116.6(5) . . ?
O14 C84 C81 119.0(5) . . ?

loop_
_geom_bond_atom_site_label_1
_geom_bond_atom_site_label_2
_geom_bond_distance
_geom_bond_site_symmetry_2
_geom_bond_publ_flag
Ni1 O1 2.015(3) . ?
Ni1 N2 2.079(4) . ?
Ni1 N1 2.081(4) . ?
Ni1 O1W 2.087(3) . ?
Ni1 O8 2.107(3) . ?
Ni1 O9 2.117(3) . ?
Ni2 O7 2.006(3) . ?
Ni2 N5 2.084(4) . ?
Ni2 O14 2.087(3) 1_655 ?
Ni2 N6 2.090(4) . ?
Ni2 O4 2.086(3) 4_565 ?
Ni2 O3 2.180(3) 4_565 ?
Ni3 O13 2.034(3) 4_565 ?
Ni3 N9 2.078(4) . ?
Ni3 O2W 2.079(3) . ?
Ni3 O10 2.082(3) . ?
Ni3 O3W 2.088(3) . ?
Ni3 N10 2.094(4) . ?
O1W H1A 0.8583 . ?
O1W H1B 0.8606 . ?
O2W H2A 0.8610 . ?
O2W H2B 0.8626 . ?
O3W H3A 0.8624 . ?
O3W H3B 0.8607 . ?
O1 C55 1.263(6) . ?
O2 C55 1.243(7) . ?
O3 C62 1.256(6) . ?
O4 C62 1.263(6) . ?
O5 C60 1.388(6) . ?
O5 C63 1.406(6) . ?
O6 C69 1.232(6) . ?
O7 C69 1.247(6) . ?
O8 C70 1.280(6) . ?
O9 C70 1.248(6) . ?
O10 C77 1.263(5) . ?
O11 C77 1.252(6) . ?
O12 C78 1.383(5) . ?
O12 C75 1.390(6) . ?
O13 C84 1.250(6) . ?
O14 C84 1.275(6) . ?
N1 C1 1.330(6) . ?
N1 C5 1.351(6) . ?
N2 C7 1.319(6) . ?
N2 C6 1.357(5) . ?
N3 C12 1.329(6) . ?
N3 C13 1.362(6) . ?
N4 C11 1.334(6) . ?
N4 C14 1.364(6) . ?
N5 C19 1.322(5) . ?
N5 C23 1.352(5) . ?
N6 C25 1.327(6) . ?
N6 C24 1.359(6) . ?
N7 C30 1.336(6) . ?
N7 C31 1.348(6) . ?
N8 C29 1.317(6) . ?
N8 C32 1.365(6) . ?
N9 C37 1.338(6) . ?
N9 C41 1.356(6) . ?
N10 C43 1.332(6) . ?
N10 C42 1.360(7) . ?
N11 C48 1.321(7) . ?
N11 C49 1.351(8) . ?
N12 C47 1.334(7) . ?
N12 C50 1.386(9) . ?
C1 C2 1.383(6) . ?
C1 H1 0.9300 . ?
C2 C3 1.375(7) . ?
C2 H2 0.9300 . ?
C3 C4 1.383(7) . ?
C3 H3 0.9300 . ?
C4 C5 1.401(6) . ?
C4 C12 1.468(6) . ?
C5 C6 1.452(6) . ?
C6 C10 1.384(6) . ?
C7 C8 1.387(7) . ?
C7 H7 0.9300 . ?
C8 C9 1.371(6) . ?
C8 H8 0.9300 . ?
C9 C10 1.395(7) . ?
C9 H9 0.9300 . ?
C10 C11 1.466(6) . ?
C11 C12 1.412(7) . ?
C13 C14 1.386(7) . ?
C13 C18 1.417(7) . ?
C14 C15 1.417(7) . ?
C15 C16 1.366(7) . ?
C15 H15 0.9300 . ?
C16 C17 1.393(8) . ?
C16 H16 0.9300 . ?
C17 C18 1.362(7) . ?
C17 H17 0.9300 . ?
C18 H18 0.9300 . ?
C19 C20 1.382(7) . ?
C19 H19 0.9300 . ?
C20 C21 1.357(6) . ?
C20 H20 0.9300 . ?
C21 C22 1.402(6) . ?
C21 H21 0.9300 . ?
C22 C23 1.399(6) . ?
C22 C30 1.452(6) . ?
C23 C24 1.451(6) . ?
C24 C28 1.391(6) . ?
C25 C26 1.390(7) . ?
C25 H25 0.9300 . ?
C26 C27 1.352(7) . ?
C26 H26 0.9300 . ?
C27 C28 1.399(6) . ?
C27 H27 0.9300 . ?
C28 C29 1.460(7) . ?
C29 C30 1.428(6) . ?
C31 C36 1.410(7) . ?
C31 C32 1.422(7) . ?
C32 C33 1.414(7) . ?
C33 C34 1.355(8) . ?
C33 H33 0.9300 . ?
C34 C35 1.402(8) . ?
C34 H34 0.9300 . ?
C35 C36 1.353(8) . ?
C35 H35 0.9300 . ?
C36 H36 0.9300 . ?
C37 C38 1.377(7) . ?
C37 H37 0.9300 . ?
C38 C39 1.369(7) . ?
C38 H38 0.9300 . ?
C39 C40 1.379(7) . ?
C39 H39 0.9300 . ?
C40 C41 1.389(7) . ?
C40 C48 1.473(7) . ?
C41 C42 1.445(7) . ?
C42 C46 1.388(7) . ?
C43 C44 1.411(8) . ?
C43 H43 0.9300 . ?
C44 C45 1.352(9) . ?
C44 H44 0.9300 . ?
C45 C46 1.394(8) . ?
C45 H45 0.9300 . ?
C46 C47 1.461(8) . ?
C47 C48 1.419(8) . ?
C49 C50 1.395(10) . ?
C49 C54 1.417(10) . ?
C50 C51 1.411(9) . ?
C51 C52 1.350(11) . ?
C51 H51 0.9300 . ?
C52 C53 1.358(12) . ?
C52 H52 0.9300 . ?
C53 C54 1.370(11) . ?
C53 H53 0.9300 . ?
C54 H54 0.9300 . ?
C55 C56 1.498(7) . ?
C56 C61 1.392(7) . ?
C56 C57 1.393(6) . ?
C57 C58 1.387(6) . ?
C57 H57 0.9300 . ?
C58 C59 1.374(7) . ?
C58 C62 1.496(6) . ?
C59 C60 1.383(6) . ?
C59 H59 0.9300 . ?
C60 C61 1.386(7) . ?
C61 H61 0.9300 . ?
C63 C64 1.365(7) . ?
C63 C68 1.367(7) . ?
C64 C65 1.386(6) . ?
C64 H64 0.9300 . ?
C65 C66 1.377(6) . ?
C65 H65 0.9300 . ?
C66 C67 1.378(6) . ?
C66 C69 1.521(6) . ?
C67 C68 1.377(7) . ?
C67 H67 0.9300 . ?
C68 H68 0.9300 . ?
C70 C71 1.506(6) . ?
C71 C72 1.385(7) . ?
C71 C76 1.384(7) . ?
C72 C73 1.399(6) . ?
C72 H72 0.9300 . ?
C73 C74 1.379(7) . ?
C73 C77 1.503(7) . ?
C74 C75 1.379(7) . ?
C74 H74 0.9300 . ?
C75 C76 1.394(6) . ?
C76 H76 0.9300 . ?
C78 C83 1.374(6) . ?
C78 C79 1.377(7) . ?
C79 C80 1.376(6) . ?
C79 H79 0.9300 . ?
C80 C81 1.380(6) . ?
C80 H80 0.9300 . ?
C81 C82 1.385(6) . ?
C81 C84 1.505(6) . ?
C82 C83 1.382(6) . ?
C82 H82 0.9300 . ?
C83 H83 0.9300 . ?

loop_
_geom_hbond_atom_site_label_D
_geom_hbond_atom_site_label_H
_geom_hbond_atom_site_label_A
_geom_hbond_distance_DH
_geom_hbond_distance_HA
_geom_hbond_distance_DA
_geom_hbond_angle_DHA
_geom_hbond_site_symmetry_A
O1W H1A O8 0.86 2.17 2.960(5) 153 3_566
O1W H1B O2 0.86 1.75 2.562(5) 157 .
O2W H2A O3 0.86 2.06 2.717(5) 133 1_454
O2W H2B O6 0.86 1.77 2.625(5) 174 4_465
O3W H3A O11 0.86 1.79 2.595(5) 155 .
O3W H3B O14 0.86 1.98 2.819(4) 164 4_565

loop_
_geom_torsion_atom_site_label_1
_geom_torsion_atom_site_label_2
_geom_torsion_atom_site_label_3
_geom_torsion_atom_site_label_4
_geom_torsion
_geom_torsion_site_symmetry_1
_geom_torsion_site_symmetry_2
_geom_torsion_site_symmetry_3
_geom_torsion_site_symmetry_4
_geom_torsion_publ_flag
C5 N1 C1 C2 0.4(7) . . . . ?
Ni1 N1 C1 C2 175.4(4) . . . . ?
N1 C1 C2 C3 -1.6(8) . . . . ?
C1 C2 C3 C4 0.1(8) . . . . ?
C2 C3 C4 C5 2.4(8) . . . . ?
C2 C3 C4 C12 -177.1(5) . . . . ?
C1 N1 C5 C4 2.4(7) . . . . ?
Ni1 N1 C5 C4 -173.4(4) . . . . ?
C1 N1 C5 C6 -176.3(4) . . . . ?
Ni1 N1 C5 C6 7.9(5) . . . . ?
C3 C4 C5 N1 -3.8(7) . . . . ?
C12 C4 C5 N1 175.8(4) . . . . ?
C3 C4 C5 C6 174.8(5) . . . . ?
C12 C4 C5 C6 -5.6(7) . . . . ?
C7 N2 C6 C10 -3.5(7) . . . . ?
Ni1 N2 C6 C10 171.5(4) . . . . ?
C7 N2 C6 C5 174.6(5) . . . . ?
Ni1 N2 C6 C5 -10.4(5) . . . . ?
N1 C5 C6 N2 1.7(6) . . . . ?
C4 C5 C6 N2 -177.0(4) . . . . ?
N1 C5 C6 C10 179.8(5) . . . . ?
C4 C5 C6 C10 1.1(7) . . . . ?
C6 N2 C7 C8 0.8(8) . . . . ?
Ni1 N2 C7 C8 -173.3(4) . . . . ?
N2 C7 C8 C9 2.6(9) . . . . ?
C7 C8 C9 C10 -3.4(8) . . . . ?
N2 C6 C10 C9 2.7(8) . . . . ?
C5 C6 C10 C9 -175.3(5) . . . . ?
N2 C6 C10 C11 -176.7(4) . . . . ?
C5 C6 C10 C11 5.3(7) . . . . ?
C8 C9 C10 C6 0.9(8) . . . . ?
C8 C9 C10 C11 -179.8(5) . . . . ?
C14 N4 C11 C12 1.8(7) . . . . ?
C14 N4 C11 C10 -178.4(4) . . . . ?
C6 C10 C11 N4 173.2(5) . . . . ?
C9 C10 C11 N4 -6.1(8) . . . . ?
C6 C10 C11 C12 -7.1(7) . . . . ?
C9 C10 C11 C12 173.6(5) . . . . ?
C13 N3 C12 C11 -1.2(7) . . . . ?
C13 N3 C12 C4 176.6(4) . . . . ?
N4 C11 C12 N3 0.0(8) . . . . ?
C10 C11 C12 N3 -179.8(5) . . . . ?
N4 C11 C12 C4 -177.8(5) . . . . ?
C10 C11 C12 C4 2.5(7) . . . . ?
C3 C4 C12 N3 5.4(8) . . . . ?
C5 C4 C12 N3 -174.1(4) . . . . ?
C3 C4 C12 C11 -176.7(5) . . . . ?
C5 C4 C12 C11 3.8(7) . . . . ?
C12 N3 C13 C14 0.5(8) . . . . ?
C12 N3 C13 C18 -178.2(5) . . . . ?
C11 N4 C14 C13 -2.5(8) . . . . ?
C11 N4 C14 C15 177.4(5) . . . . ?
N3 C13 C14 N4 1.4(8) . . . . ?
C18 C13 C14 N4 -179.9(5) . . . . ?
N3 C13 C14 C15 -178.5(5) . . . . ?
C18 C13 C14 C15 0.2(8) . . . . ?
N4 C14 C15 C16 -177.7(5) . . . . ?
C13 C14 C15 C16 2.1(9) . . . . ?
C14 C15 C16 C17 -3.3(9) . . . . ?
C15 C16 C17 C18 2.1(10) . . . . ?
C16 C17 C18 C13 0.3(10) . . . . ?
N3 C13 C18 C17 177.3(6) . . . . ?
C14 C13 C18 C17 -1.4(9) . . . . ?
C23 N5 C19 C20 -1.6(7) . . . . ?
Ni2 N5 C19 C20 -178.8(4) . . . . ?
N5 C19 C20 C21 0.1(8) . . . . ?
C19 C20 C21 C22 1.3(8) . . . . ?
C20 C21 C22 C23 -1.2(7) . . . . ?
C20 C21 C22 C30 176.8(5) . . . . ?
C19 N5 C23 C22 1.7(7) . . . . ?
Ni2 N5 C23 C22 179.3(4) . . . . ?
C19 N5 C23 C24 -175.6(4) . . . . ?
Ni2 N5 C23 C24 1.9(5) . . . . ?
C21 C22 C23 N5 -0.4(7) . . . . ?
C30 C22 C23 N5 -178.4(4) . . . . ?
C21 C22 C23 C24 176.9(4) . . . . ?
C30 C22 C23 C24 -1.1(7) . . . . ?
C25 N6 C24 C28 0.3(7) . . . . ?
Ni2 N6 C24 C28 -173.3(4) . . . . ?
C25 N6 C24 C23 177.3(4) . . . . ?
Ni2 N6 C24 C23 3.7(5) . . . . ?
N5 C23 C24 N6 -3.8(6) . . . . ?
C22 C23 C24 N6 178.8(4) . . . . ?
N5 C23 C24 C28 173.3(4) . . . . ?
C22 C23 C24 C28 -4.1(7) . . . . ?
C24 N6 C25 C26 -1.7(8) . . . . ?
Ni2 N6 C25 C26 170.8(4) . . . . ?
N6 C25 C26 C27 1.9(9) . . . . ?
C25 C26 C27 C28 -0.7(8) . . . . ?
C26 C27 C28 C24 -0.6(7) . . . . ?
C26 C27 C28 C29 179.3(5) . . . . ?
N6 C24 C28 C27 0.8(7) . . . . ?
C23 C24 C28 C27 -176.1(4) . . . . ?
N6 C24 C28 C29 -179.0(4) . . . . ?
C23 C24 C28 C29 4.1(7) . . . . ?
C32 N8 C29 C30 3.2(7) . . . . ?
C32 N8 C29 C28 -175.8(4) . . . . ?
C27 C28 C29 N8 0.4(7) . . . . ?
C24 C28 C29 N8 -179.7(4) . . . . ?
C27 C28 C29 C30 -178.6(4) . . . . ?
C24 C28 C29 C30 1.2(7) . . . . ?
C31 N7 C30 C29 1.4(7) . . . . ?
C31 N7 C30 C22 -177.9(5) . . . . ?
N8 C29 C30 N7 -4.8(8) . . . . ?
C28 C29 C30 N7 174.2(5) . . . . ?
N8 C29 C30 C22 174.5(5) . . . . ?
C28 C29 C30 C22 -6.5(7) . . . . ?
C23 C22 C30 N7 -174.2(5) . . . . ?
C21 C22 C30 N7 7.8(7) . . . . ?
C23 C22 C30 C29 6.4(7) . . . . ?
C21 C22 C30 C29 -171.5(4) . . . . ?
C30 N7 C31 C36 -174.5(5) . . . . ?
C30 N7 C31 C32 3.0(7) . . . . ?
C29 N8 C32 C33 179.5(5) . . . . ?
C29 N8 C32 C31 1.2(7) . . . . ?
N7 C31 C32 N8 -4.5(8) . . . . ?
C36 C31 C32 N8 173.0(5) . . . . ?
N7 C31 C32 C33 177.2(5) . . . . ?
C36 C31 C32 C33 -5.3(8) . . . . ?
N8 C32 C33 C34 -173.7(5) . . . . ?
C31 C32 C33 C34 4.6(9) . . . . ?
C32 C33 C34 C35 0.1(10) . . . . ?
C33 C34 C35 C36 -4.2(10) . . . . ?
C34 C35 C36 C31 3.4(10) . . . . ?
N7 C31 C36 C35 178.9(6) . . . . ?
C32 C31 C36 C35 1.3(9) . . . . ?
C41 N9 C37 C38 1.4(8) . . . . ?
Ni3 N9 C37 C38 -171.7(4) . . . . ?
N9 C37 C38 C39 -1.8(9) . . . . ?
C37 C38 C39 C40 1.0(9) . . . . ?
C38 C39 C40 C41 0.2(8) . . . . ?
C38 C39 C40 C48 -176.2(5) . . . . ?
C37 N9 C41 C40 -0.1(7) . . . . ?
Ni3 N9 C41 C40 173.9(4) . . . . ?
C37 N9 C41 C42 -177.7(4) . . . . ?
Ni3 N9 C41 C42 -3.7(6) . . . . ?
C39 C40 C41 N9 -0.6(8) . . . . ?
C48 C40 C41 N9 175.9(5) . . . . ?
C39 C40 C41 C42 176.8(5) . . . . ?
C48 C40 C41 C42 -6.7(8) . . . . ?
C43 N10 C42 C46 -1.0(8) . . . . ?
Ni3 N10 C42 C46 177.5(4) . . . . ?
C43 N10 C42 C41 178.5(5) . . . . ?
Ni3 N10 C42 C41 -3.0(6) . . . . ?
N9 C41 C42 N10 4.5(7) . . . . ?
C40 C41 C42 N10 -173.1(5) . . . . ?
N9 C41 C42 C46 -176.0(5) . . . . ?
C40 C41 C42 C46 6.4(8) . . . . ?
C42 N10 C43 C44 1.6(9) . . . . ?
Ni3 N10 C43 C44 -176.6(5) . . . . ?
N10 C43 C44 C45 -1.6(12) . . . . ?
C43 C44 C45 C46 0.8(13) . . . . ?
C44 C45 C46 C42 -0.2(11) . . . . ?
C44 C45 C46 C47 -179.9(7) . . . . ?
N10 C42 C46 C45 0.3(9) . . . . ?
C41 C42 C46 C45 -179.2(5) . . . . ?
N10 C42 C46 C47 -180.0(5) . . . . ?
C41 C42 C46 C47 0.6(8) . . . . ?
C50 N12 C47 C48 1.0(9) . . . . ?
C50 N12 C47 C46 -179.1(6) . . . . ?
C45 C46 C47 N12 -7.2(9) . . . . ?
C42 C46 C47 N12 173.1(5) . . . . ?
C45 C46 C47 C48 172.7(6) . . . . ?
C42 C46 C47 C48 -7.0(9) . . . . ?
C49 N11 C48 C47 -4.2(8) . . . . ?
C49 N11 C48 C40 173.2(5) . . . . ?
N12 C47 C48 N11 3.9(9) . . . . ?
C46 C47 C48 N11 -176.0(5) . . . . ?
N12 C47 C48 C40 -173.5(5) . . . . ?
C46 C47 C48 C40 6.6(8) . . . . ?
C39 C40 C48 N11 -1.0(8) . . . . ?
C41 C40 C48 N11 -177.3(5) . . . . ?
C39 C40 C48 C47 176.5(5) . . . . ?
C41 C40 C48 C47 0.1(8) . . . . ?
C48 N11 C49 C50 -0.1(9) . . . . ?
C48 N11 C49 C54 -176.6(6) . . . . ?
C47 N12 C50 C49 -5.1(10) . . . . ?
C47 N12 C50 C51 175.1(6) . . . . ?
N11 C49 C50 N12 5.0(10) . . . . ?
C54 C49 C50 N12 -178.5(6) . . . . ?
N11 C49 C50 C51 -175.3(6) . . . . ?
C54 C49 C50 C51 1.3(11) . . . . ?
N12 C50 C51 C52 178.6(7) . . . . ?
C49 C50 C51 C52 -1.2(12) . . . . ?
C50 C51 C52 C53 0.2(15) . . . . ?
C51 C52 C53 C54 0.6(16) . . . . ?
C52 C53 C54 C49 -0.4(14) . . . . ?
N11 C49 C54 C53 176.2(7) . . . . ?
C50 C49 C54 C53 -0.5(11) . . . . ?
Ni1 O1 C55 O2 1.3(8) . . . . ?
Ni1 O1 C55 C56 -178.7(3) . . . . ?
O2 C55 C56 C61 -172.9(5) . . . . ?
O1 C55 C56 C61 7.1(7) . . . . ?
O2 C55 C56 C57 8.8(8) . . . . ?
O1 C55 C56 C57 -171.2(4) . . . . ?
C61 C56 C57 C58 -2.0(7) . . . . ?
C55 C56 C57 C58 176.3(4) . . . . ?
C56 C57 C58 C59 2.6(7) . . . . ?
C56 C57 C58 C62 -177.9(4) . . . . ?
C57 C58 C59 C60 -0.5(8) . . . . ?
C62 C58 C59 C60 180.0(4) . . . . ?
C58 C59 C60 C61 -2.2(8) . . . . ?
C58 C59 C60 O5 177.9(5) . . . . ?
C63 O5 C60 C61 -154.4(5) . . . . ?
C63 O5 C60 C59 25.5(7) . . . . ?
C59 C60 C61 C56 2.8(8) . . . . ?
O5 C60 C61 C56 -177.2(4) . . . . ?
C57 C56 C61 C60 -0.7(7) . . . . ?
C55 C56 C61 C60 -179.0(5) . . . . ?
Ni2 O3 C62 O4 1.7(5) 4_566 . . . ?
Ni2 O3 C62 C58 -177.1(4) 4_566 . . . ?
Ni2 O4 C62 O3 -1.8(5) 4_566 . . . ?
Ni2 O4 C62 C58 177.1(4) 4_566 . . . ?
C59 C58 C62 O3 164.6(5) . . . . ?
C57 C58 C62 O3 -14.9(7) . . . . ?
C59 C58 C62 O4 -14.2(7) . . . . ?
C57 C58 C62 O4 166.3(5) . . . . ?
C60 O5 C63 C64 -107.6(6) . . . . ?
C60 O5 C63 C68 69.8(6) . . . . ?
C68 C63 C64 C65 -2.0(8) . . . . ?
O5 C63 C64 C65 175.3(5) . . . . ?
C63 C64 C65 C66 -0.9(8) . . . . ?
C64 C65 C66 C67 3.2(8) . . . . ?
C64 C65 C66 C69 -175.3(5) . . . . ?
C65 C66 C67 C68 -2.5(8) . . . . ?
C69 C66 C67 C68 176.0(5) . . . . ?
C64 C63 C68 C67 2.7(9) . . . . ?
O5 C63 C68 C67 -174.8(5) . . . . ?
C66 C67 C68 C63 -0.3(9) . . . . ?
Ni2 O7 C69 O6 -3.8(9) . . . . ?
Ni2 O7 C69 C66 176.8(3) . . . . ?
C65 C66 C69 O6 178.7(5) . . . . ?
C67 C66 C69 O6 0.2(8) . . . . ?
C65 C66 C69 O7 -1.9(8) . . . . ?
C67 C66 C69 O7 179.6(5) . . . . ?
Ni1 O9 C70 O8 -0.5(4) . . . . ?
Ni1 O9 C70 C71 176.4(4) . . . . ?
Ni1 O8 C70 O9 0.6(4) . . . . ?
Ni1 O8 C70 C71 -176.5(3) . . . . ?
O9 C70 C71 C72 1.9(6) . . . . ?
O8 C70 C71 C72 179.0(4) . . . . ?
O9 C70 C71 C76 -177.4(4) . . . . ?
O8 C70 C71 C76 -0.4(6) . . . . ?
C76 C71 C72 C73 2.4(7) . . . . ?
C70 C71 C72 C73 -176.9(4) . . . . ?
C71 C72 C73 C74 -1.0(7) . . . . ?
C71 C72 C73 C77 178.3(4) . . . . ?
C72 C73 C74 C75 -0.5(7) . . . . ?
C77 C73 C74 C75 -179.9(4) . . . . ?
C73 C74 C75 O12 177.0(4) . . . . ?
C73 C74 C75 C76 0.7(7) . . . . ?
C78 O12 C75 C74 52.2(6) . . . . ?
C78 O12 C75 C76 -131.3(4) . . . . ?
C72 C71 C76 C75 -2.2(7) . . . . ?
C70 C71 C76 C75 177.1(4) . . . . ?
C74 C75 C76 C71 0.7(7) . . . . ?
O12 C75 C76 C71 -175.9(4) . . . . ?
Ni3 O10 C77 O11 -7.5(8) . . . . ?
Ni3 O10 C77 C73 173.4(3) . . . . ?
C74 C73 C77 O11 179.1(5) . . . . ?
C72 C73 C77 O11 -0.2(7) . . . . ?
C74 C73 C77 O10 -1.7(7) . . . . ?
C72 C73 C77 O10 178.9(4) . . . . ?
C75 O12 C78 C83 -150.5(4) . . . . ?
C75 O12 C78 C79 33.0(7) . . . . ?
C83 C78 C79 C80 2.5(8) . . . . ?
O12 C78 C79 C80 178.9(4) . . . . ?
C78 C79 C80 C81 -0.5(8) . . . . ?
C79 C80 C81 C82 -2.0(7) . . . . ?
C79 C80 C81 C84 176.5(4) . . . . ?
C80 C81 C82 C83 2.4(7) . . . . ?
C84 C81 C82 C83 -176.0(4) . . . . ?
C79 C78 C83 C82 -2.1(7) . . . . ?
O12 C78 C83 C82 -178.7(4) . . . . ?
C81 C82 C83 C78 -0.4(7) . . . . ?
Ni3 O13 C84 O14 -7.5(7) 4_566 . . . ?
Ni3 O13 C84 C81 172.6(3) 4_566 . . . ?
Ni2 O14 C84 O13 111.4(5) 1_455 . . . ?
Ni2 O14 C84 C81 -68.7(4) 1_455 . . . ?
C80 C81 C84 O13 159.8(4) . . . . ?
C82 C81 C84 O13 -21.8(6) . . . . ?
C80 C81 C84 O14 -20.1(6) . . . . ?
C82 C81 C84 O14 158.3(4) . . . . ?
